data_7009022
loop_
_publ_author_name
'Hensen, Karl'
'Mayr-Stein, Ralf'
'Stumpf, Thorsten'
'Pickel, Peter'
'Bolte, Michael'
'Fleischer, Holger'

_publ_section_title
;
 Halogen exchange and expulsion: ligand stabilized dihalogen silicon
 dications
;
_journal_issue 4
_journal_name_full 'Journal of the Chemical Society, Dalton Transactions'
_journal_page_first 473
_journal_paper_doi 10.1039/a908134h
_journal_year 2000
_chemical_formula_sum 'C19 H27 Cl13 N8 Si'
_chemical_formula_weight 856.43
_chemical_name_systematic
; 
 ? 
;
_space_group_IT_number 2
_symmetry_cell_setting triclinic
_symmetry_space_group_name_Hall '-P 1'
_symmetry_space_group_name_H-M 'P -1'
_atom_sites_solution_hydrogens geom
_atom_sites_solution_primary direct
_atom_sites_solution_secondary difmap
_audit_creation_method SHELXL
_cell_angle_alpha 91.70
_cell_angle_beta 95.32
_cell_angle_gamma 100.31
_cell_formula_units_Z 2
_cell_length_a 9.5680(10)
_cell_length_b 12.3330(10)
_cell_length_c 15.5070(10)
_cell_measurement_reflns_used 50
_cell_measurement_temperature 150(2)
_cell_measurement_theta_max 13
_cell_measurement_theta_min 10
_cell_volume 1790.6(3)
_computing_cell_refinement Siemens-XSCANS
_computing_data_collection Siemens-XSCANS
_computing_data_reduction Siemens-XSCANS
_computing_structure_refinement 'SHELXL-93 (Sheldrick, 1993)'
_computing_structure_solution 'SHELXS-86 (Sheldrick, 1990)'
_diffrn_ambient_temperature 150(2)
_diffrn_measurement_device 'Siemens P4'
_diffrn_measurement_method \q-2\q-mode
_diffrn_radiation_monochromator graphite
_diffrn_radiation_source 'fine-focus sealed tube'
_diffrn_radiation_type MoK\a
_diffrn_radiation_wavelength 0.71073
_diffrn_reflns_av_R_equivalents 0.0229
_diffrn_reflns_av_sigmaI/netI 0.0355
_diffrn_reflns_limit_h_max 10
_diffrn_reflns_limit_h_min 0
_diffrn_reflns_limit_k_max 13
_diffrn_reflns_limit_k_min -14
_diffrn_reflns_limit_l_max 17
_diffrn_reflns_limit_l_min -17
_diffrn_reflns_number 5942
_diffrn_reflns_theta_max 24.00
_diffrn_reflns_theta_min 1.68
_diffrn_standards_decay_% 5
_diffrn_standards_interval_time 120
_diffrn_standards_number 3
_exptl_absorpt_coefficient_mu 1.063
_exptl_absorpt_correction_T_max 0.271
_exptl_absorpt_correction_T_min 0.202
_exptl_absorpt_correction_type empirical
_exptl_crystal_colour colourless
_exptl_crystal_density_diffrn 1.588
_exptl_crystal_description block
_exptl_crystal_F_000 864
_exptl_crystal_size_max 0.5
_exptl_crystal_size_mid 0.5
_exptl_crystal_size_min 0.3
_refine_diff_density_max 1.085
_refine_diff_density_min -0.820
_refine_diff_density_rms 0.074
_refine_ls_extinction_method none
_refine_ls_goodness_of_fit_all 1.030
_refine_ls_goodness_of_fit_obs 1.062
_refine_ls_matrix_type full
_refine_ls_number_parameters 374
_refine_ls_number_reflns 5568
_refine_ls_number_restraints 0
_refine_ls_restrained_S_all 1.030
_refine_ls_restrained_S_obs 1.062
_refine_ls_R_factor_all 0.0618
_refine_ls_R_factor_obs 0.0460
_refine_ls_shift/esd_max 0.007
_refine_ls_shift/esd_mean 0.000
_refine_ls_structure_factor_coef Fsqd
_refine_ls_weighting_details 'w=1/[\s^2^(Fo^2^)+(0.0351P)^2^+5.2835P] where P=(Fo^2^+2Fc^2^)/3'
_refine_ls_weighting_scheme calc
_refine_ls_wR_factor_all 0.1109
_refine_ls_wR_factor_obs 0.1020
_reflns_number_observed 4499
_reflns_number_total 5568
_reflns_observed_criterion >2sigma(I)
_cod_data_source_file a908134h.txt
_cod_data_source_block (1)_nmi5
_cod_depositor_comments
;
The following automatic conversions were performed:
'_symmetry_cell_setting' value 'Triclinic' changed to 'triclinic'
according to '/home/saulius/struct/CIF-dictionaries/cif_core.dic'
dictionary named 'cif_core.dic' version 2.4.1 from 2010-06-29.

Automatic conversion script
Id: cif_fix_enum 1527 2010-12-29 10:47:43Z saulius 

The following automatic conversions were performed:

'_refine_ls_weighting_scheme' value 'calc
w=1/[\s^2^(Fo^2^)+(0.0351P)^2^+5.2835P] where P=(Fo^2^+2Fc^2^)/3' was
changed to 'calc'. New tag '_refine_ls_weighting_details' was
created. The value of the new tag was set to
'w=1/[\s^2^(Fo^2^)+(0.0351P)^2^+5.2835P] where P=(Fo^2^+2Fc^2^)/3'.

Automatic conversion script
Id: cif_fix_values 3143 2015-03-26 13:38:13Z robertas 
;
_cod_original_sg_symbol_H-M P-1
_cod_database_code 7009022

loop_
_symmetry_equiv_pos_as_xyz
'x, y, z'
'-x, -y, -z'

loop_
_atom_site_aniso_label
_atom_site_aniso_U_11
_atom_site_aniso_U_22
_atom_site_aniso_U_33
_atom_site_aniso_U_23
_atom_site_aniso_U_13
_atom_site_aniso_U_12
Si1 0.0172(5) 0.0172(5) 0.0210(5) 0.0017(4) 0.0043(4) 0.0033(4)
Cl1 0.0244(5) 0.0214(5) 0.0303(5) 0.0021(4) 0.0060(4) 0.0083(4)
Cl2 0.0225(5) 0.0205(5) 0.0277(5) 0.0008(4) 0.0043(4) 0.0066(4)
N1 0.024(2) 0.022(2) 0.020(2) 0.0044(13) 0.0062(13) 0.0052(13)
C11 0.024(2) 0.023(2) 0.024(2) 0.001(2) 0.005(2) 0.004(2)
N11 0.035(2) 0.029(2) 0.019(2) 0.0024(14) 0.0062(14) 0.0079(15)
C12 0.051(3) 0.029(2) 0.029(2) 0.010(2) 0.011(2) 0.009(2)
C13 0.046(3) 0.022(2) 0.029(2) 0.007(2) 0.009(2) 0.006(2)
C14 0.052(3) 0.036(2) 0.022(2) -0.001(2) 0.005(2) 0.010(2)
N2 0.019(2) 0.019(2) 0.022(2) 0.0020(13) 0.0023(13) 0.0021(13)
C21 0.023(2) 0.021(2) 0.026(2) 0.000(2) 0.002(2) 0.006(2)
N21 0.019(2) 0.024(2) 0.028(2) -0.0052(14) 0.0027(14) 0.0003(14)
C22 0.031(2) 0.021(2) 0.030(2) 0.000(2) 0.005(2) 0.001(2)
C23 0.026(2) 0.022(2) 0.029(2) 0.009(2) 0.001(2) 0.003(2)
C24 0.018(2) 0.043(3) 0.052(3) -0.008(2) 0.000(2) 0.003(2)
N3 0.019(2) 0.020(2) 0.022(2) -0.0014(13) 0.0020(13) 0.0023(13)
C31 0.021(2) 0.024(2) 0.027(2) -0.002(2) 0.005(2) 0.004(2)
N31 0.031(2) 0.031(2) 0.020(2) -0.0025(14) 0.0065(14) 0.0017(15)
C32 0.026(2) 0.032(2) 0.026(2) -0.002(2) -0.002(2) 0.008(2)
C33 0.021(2) 0.024(2) 0.029(2) -0.002(2) -0.001(2) 0.007(2)
C34 0.043(3) 0.062(3) 0.025(2) -0.005(2) 0.013(2) 0.003(2)
N4 0.019(2) 0.018(2) 0.027(2) 0.0008(13) 0.0060(13) 0.0019(13)
C41 0.024(2) 0.022(2) 0.029(2) 0.003(2) 0.007(2) 0.003(2)
N41 0.020(2) 0.025(2) 0.031(2) 0.0066(14) 0.0059(14) 0.0000(14)
C42 0.030(2) 0.023(2) 0.035(2) -0.002(2) 0.002(2) -0.003(2)
C43 0.029(2) 0.024(2) 0.036(2) -0.005(2) 0.008(2) 0.004(2)
C44 0.025(2) 0.039(3) 0.050(3) 0.010(2) 0.013(2) 0.000(2)
Cl3 0.0543(7) 0.0306(6) 0.0388(6) 0.0064(5) 0.0038(5) 0.0010(5)
Cl4 0.0343(6) 0.0246(5) 0.0290(5) -0.0006(4) 0.0088(4) -0.0012(4)
C5 0.106(5) 0.061(4) 0.040(3) 0.003(3) 0.004(3) 0.023(4)
Cl51 0.520(8) 0.0499(13) 0.124(2) -0.0056(13) 0.011(3) 0.032(3)
Cl52 0.0684(11) 0.233(3) 0.0546(10) 0.0261(13) 0.0077(8) 0.0685(15)
Cl53 0.0636(10) 0.1194(15) 0.0572(9) 0.0123(9) 0.0137(8) 0.0172(10)
C6 0.047(3) 0.039(3) 0.030(2) 0.002(2) 0.004(2) 0.011(2)
Cl61 0.0530(9) 0.156(2) 0.0509(9) -0.0389(10) -0.0056(7) 0.0028(10)
Cl62 0.0567(8) 0.0520(7) 0.0384(6) 0.0097(5) 0.0209(6) 0.0079(6)
Cl63 0.0439(7) 0.0441(7) 0.0356(6) 0.0017(5) 0.0127(5) 0.0047(5)
C7 0.037(3) 0.055(3) 0.028(2) 0.001(2) 0.000(2) 0.010(2)
Cl71 0.0891(11) 0.0634(9) 0.0527(8) -0.0242(7) -0.0193(8) 0.0210(8)
Cl72 0.0653(9) 0.0748(10) 0.0475(8) 0.0236(7) -0.0008(6) 0.0227(7)
Cl73 0.0462(7) 0.0391(6) 0.0281(5) -0.0014(4) 0.0003(5) 0.0083(5)

loop_
_atom_site_label
_atom_site_type_symbol
_atom_site_fract_x
_atom_site_fract_y
_atom_site_fract_z
_atom_site_U_iso_or_equiv
_atom_site_thermal_displace_type
_atom_site_occupancy
_atom_site_calc_flag
_atom_site_refinement_flags
_atom_site_disorder_group
Si1 Si 0.49973(11) 0.23837(8) 0.37711(6) 0.0183(2) Uani 1 d . .
Cl1 Cl 0.37831(10) 0.37202(7) 0.38294(6) 0.0246(2) Uani 1 d . .
Cl2 Cl 0.61820(10) 0.10268(7) 0.36815(6) 0.0231(2) Uani 1 d . .
N1 N 0.4819(3) 0.2421(2) 0.2546(2) 0.0215(7) Uani 1 d . .
C11 C 0.4435(4) 0.1577(3) 0.1966(2) 0.0236(8) Uani 1 d . .
H11 H 0.4179(4) 0.0826(3) 0.2102(2) 0.028 Uiso 1 calc R .
N11 N 0.4462(4) 0.1943(3) 0.1171(2) 0.0270(8) Uani 1 d . .
C12 C 0.4892(5) 0.3061(4) 0.1236(3) 0.0355(10) Uani 1 d . .
H12 H 0.5015(5) 0.3538(4) 0.0769(3) 0.043 Uiso 1 calc R .
C13 C 0.5107(5) 0.3358(3) 0.2083(3) 0.0318(10) Uani 1 d . .
H13 H 0.5407(5) 0.4090(3) 0.2323(3) 0.038 Uiso 1 calc R .
C14 C 0.4118(5) 0.1268(4) 0.0361(3) 0.0366(10) Uani 1 d . .
H14A H 0.4951(11) 0.1366(19) 0.0029(9) 0.055 Uiso 1 calc R .
H14B H 0.3316(21) 0.1497(17) 0.0019(9) 0.055 Uiso 1 calc R .
H14C H 0.3856(31) 0.0490(4) 0.0492(3) 0.055 Uiso 1 calc R .
N2 N 0.3289(3) 0.1335(2) 0.3741(2) 0.0203(7) Uani 1 d . .
C21 C 0.1996(4) 0.1398(3) 0.3375(2) 0.0230(8) Uani 1 d . .
H21 H 0.1785(4) 0.1981(3) 0.3028(2) 0.028 Uiso 1 calc R .
N21 N 0.1050(3) 0.0550(3) 0.3558(2) 0.0242(7) Uani 1 d . .
C22 C 0.1731(4) -0.0099(3) 0.4089(3) 0.0279(9) Uani 1 d . .
H22 H 0.1307(4) -0.0760(3) 0.4335(3) 0.033 Uiso 1 calc R .
C23 C 0.3108(4) 0.0375(3) 0.4195(3) 0.0257(9) Uani 1 d . .
H23 H 0.3843(4) 0.0101(3) 0.4527(3) 0.031 Uiso 1 calc R .
C24 C -0.0492(4) 0.0378(4) 0.3323(3) 0.0384(11) Uani 1 d . .
H24A H -0.0990(4) 0.0212(25) 0.3841(5) 0.058 Uiso 1 calc R .
H24B H -0.0773(6) -0.0241(17) 0.2894(15) 0.058 Uiso 1 calc R .
H24C H -0.0746(6) 0.1047(10) 0.3076(18) 0.058 Uiso 1 calc R .
N3 N 0.5190(3) 0.2359(2) 0.4985(2) 0.0208(7) Uani 1 d . .
C31 C 0.4130(4) 0.2301(3) 0.5492(2) 0.0241(8) Uani 1 d . .
H31 H 0.3172(4) 0.2349(3) 0.5302(2) 0.029 Uiso 1 calc R .
N31 N 0.4617(4) 0.2164(3) 0.6304(2) 0.0276(8) Uani 1 d . .
C32 C 0.6057(4) 0.2150(3) 0.6335(3) 0.0279(9) Uani 1 d . .
H32 H 0.6677(4) 0.2069(3) 0.6834(3) 0.034 Uiso 1 calc R .
C33 C 0.6413(4) 0.2274(3) 0.5524(2) 0.0242(8) Uani 1 d . .
H33 H 0.7341(4) 0.2300(3) 0.5346(2) 0.029 Uiso 1 calc R .
C34 C 0.3748(5) 0.2024(4) 0.7031(3) 0.0435(12) Uani 1 d . .
H34A H 0.3888(27) 0.2721(8) 0.7375(12) 0.065 Uiso 1 calc R .
H34B H 0.4032(24) 0.1449(19) 0.7395(12) 0.065 Uiso 1 calc R .
H34C H 0.2739(6) 0.1809(27) 0.6810(3) 0.065 Uiso 1 calc R .
N4 N 0.6721(3) 0.3426(2) 0.3840(2) 0.0216(7) Uani 1 d . .
C41 C 0.7899(4) 0.3337(3) 0.3476(3) 0.0246(9) Uani 1 d . .
H41 H 0.8015(4) 0.2716(3) 0.3131(3) 0.029 Uiso 1 calc R .
N41 N 0.8891(3) 0.4226(3) 0.3659(2) 0.0258(7) Uani 1 d . .
C42 C 0.8359(4) 0.4931(3) 0.4183(3) 0.0304(9) Uani 1 d . .
H42 H 0.8839(4) 0.5633(3) 0.4420(3) 0.036 Uiso 1 calc R .
C43 C 0.7025(4) 0.4437(3) 0.4296(3) 0.0296(9) Uani 1 d . .
H43 H 0.6392(4) 0.4733(3) 0.4635(3) 0.035 Uiso 1 calc R .
C44 C 1.0355(4) 0.4369(4) 0.3425(3) 0.0380(11) Uani 1 d . .
H44A H 1.0902(10) 0.3939(20) 0.3804(13) 0.057 Uiso 1 calc R .
H44B H 1.0797(12) 0.5151(5) 0.3495(19) 0.057 Uiso 1 calc R .
H44C H 1.0348(5) 0.4111(24) 0.2821(7) 0.057 Uiso 1 calc R .
Cl3 Cl 0.30581(13) 0.87020(9) 0.13720(7) 0.0420(3) Uani 1 d . .
Cl4 Cl 0.03245(11) 0.23697(8) 0.50279(6) 0.0298(2) Uani 1 d . .
C5 C -0.0912(8) 0.1572(5) 0.0696(4) 0.068(2) Uani 1 d . .
H5 H -0.1196(8) 0.1428(5) 0.0060(4) 0.082 Uiso 1 calc R .
Cl51 Cl -0.0330(6) 0.2954(2) 0.0893(2) 0.235(3) Uani 1 d . .
Cl52 Cl -0.2371(2) 0.1031(2) 0.12598(11) 0.1131(9) Uani 1 d . .
Cl53 Cl 0.0477(2) 0.0871(2) 0.09986(10) 0.0794(5) Uani 1 d . .
C6 C 0.3567(5) 0.6074(4) 0.1188(3) 0.0382(11) Uani 1 d . .
H6 H 0.3408(5) 0.6851(4) 0.1150(3) 0.046 Uiso 1 calc R .
Cl61 Cl 0.2463(2) 0.5250(2) 0.03764(10) 0.0903(6) Uani 1 d . .
Cl62 Cl 0.31762(14) 0.55953(11) 0.22119(8) 0.0481(3) Uani 1 d . .
Cl63 Cl 0.53562(13) 0.60345(10) 0.10507(7) 0.0411(3) Uani 1 d . .
C7 C 0.9880(5) 0.7175(4) 0.1812(3) 0.0400(11) Uani 1 d . .
H7 H 1.0866(5) 0.7387(4) 0.1633(3) 0.048 Uiso 1 calc R .
Cl71 Cl 0.9209(2) 0.57884(13) 0.14797(10) 0.0697(4) Uani 1 d . .
Cl72 Cl 0.8789(2) 0.80319(13) 0.13185(9) 0.0613(4) Uani 1 d . .
Cl73 Cl 0.99508(12) 0.73339(9) 0.29415(7) 0.0380(3) Uani 1 d . .

loop_
_atom_type_symbol
_atom_type_description
_atom_type_scat_dispersion_real
_atom_type_scat_dispersion_imag
_atom_type_scat_source
C C 0.0033 0.0016 'International Tables Vol C Tables 4.2.6.8 and 6.1.1.4'
H H 0.0000 0.0000 'International Tables Vol C Tables 4.2.6.8 and 6.1.1.4'
N N 0.0061 0.0033 'International Tables Vol C Tables 4.2.6.8 and 6.1.1.4'
Si Si 0.0817 0.0704 'International Tables Vol C Tables 4.2.6.8 and 6.1.1.4'
Cl Cl 0.1484 0.1585 'International Tables Vol C Tables 4.2.6.8 and 6.1.1.4'

loop_
_geom_angle_atom_site_label_1
_geom_angle_atom_site_label_2
_geom_angle_atom_site_label_3
_geom_angle
_geom_angle_site_symmetry_1
_geom_angle_site_symmetry_3
_geom_angle_publ_flag
N3 Si1 N2 89.32(13) . . ?
N3 Si1 N4 88.86(14) . . ?
N2 Si1 N4 178.15(14) . . ?
N3 Si1 N1 179.40(15) . . ?
N2 Si1 N1 91.28(14) . . ?
N4 Si1 N1 90.54(14) . . ?
N3 Si1 Cl1 90.63(10) . . ?
N2 Si1 Cl1 90.14(10) . . ?
N4 Si1 Cl1 90.23(10) . . ?
N1 Si1 Cl1 89.27(10) . . ?
N3 Si1 Cl2 90.61(10) . . ?
N2 Si1 Cl2 89.07(10) . . ?
N4 Si1 Cl2 90.61(10) . . ?
N1 Si1 Cl2 89.50(10) . . ?
Cl1 Si1 Cl2 178.53(6) . . ?
C11 N1 C13 106.6(3) . . ?
C11 N1 Si1 128.1(3) . . ?
C13 N1 Si1 125.3(3) . . ?
N11 C11 N1 109.8(3) . . ?
C11 N11 C12 108.2(3) . . ?
C11 N11 C14 126.2(3) . . ?
C12 N11 C14 125.6(3) . . ?
C13 C12 N11 107.2(4) . . ?
C12 C13 N1 108.3(4) . . ?
C21 N2 C23 105.3(3) . . ?
C21 N2 Si1 128.7(3) . . ?
C23 N2 Si1 125.6(3) . . ?
N21 C21 N2 111.1(3) . . ?
C21 N21 C22 108.1(3) . . ?
C21 N21 C24 126.6(4) . . ?
C22 N21 C24 125.0(3) . . ?
C23 C22 N21 106.7(3) . . ?
C22 C23 N2 108.8(3) . . ?
C31 N3 C33 106.5(3) . . ?
C31 N3 Si1 125.7(3) . . ?
C33 N3 Si1 127.4(3) . . ?
N31 C31 N3 109.7(3) . . ?
C31 N31 C32 108.7(3) . . ?
C31 N31 C34 125.0(4) . . ?
C32 N31 C34 126.3(4) . . ?
C33 C32 N31 106.6(3) . . ?
C32 C33 N3 108.5(3) . . ?
C41 N4 C43 105.4(3) . . ?
C41 N4 Si1 127.5(3) . . ?
C43 N4 Si1 127.1(3) . . ?
N41 C41 N4 110.9(3) . . ?
C41 N41 C42 108.1(3) . . ?
C41 N41 C44 125.5(4) . . ?
C42 N41 C44 126.0(3) . . ?
C43 C42 N41 106.5(3) . . ?
C42 C43 N4 109.0(4) . . ?
Cl51 C5 Cl53 109.4(4) . . ?
Cl51 C5 Cl52 113.6(4) . . ?
Cl53 C5 Cl52 107.8(3) . . ?
Cl61 C6 Cl63 109.5(3) . . ?
Cl61 C6 Cl62 110.0(3) . . ?
Cl63 C6 Cl62 109.6(2) . . ?
Cl73 C7 Cl72 110.1(3) . . ?
Cl73 C7 Cl71 109.7(3) . . ?
Cl72 C7 Cl71 110.0(3) . . ?

loop_
_geom_bond_atom_site_label_1
_geom_bond_atom_site_label_2
_geom_bond_distance
_geom_bond_site_symmetry_2
_geom_bond_publ_flag
Si1 N3 1.876(3) . ?
Si1 N2 1.890(3) . ?
Si1 N4 1.893(3) . ?
Si1 N1 1.894(3) . ?
Si1 Cl1 2.1843(14) . ?
Si1 Cl2 2.1907(13) . ?
N1 C11 1.332(5) . ?
N1 C13 1.379(5) . ?
C11 N11 1.327(5) . ?
N11 C12 1.364(5) . ?
N11 C14 1.464(5) . ?
C12 C13 1.340(6) . ?
N2 C21 1.329(5) . ?
N2 C23 1.388(5) . ?
C21 N21 1.311(5) . ?
N21 C22 1.368(5) . ?
N21 C24 1.462(5) . ?
C22 C23 1.335(6) . ?
N3 C31 1.333(5) . ?
N3 C33 1.395(5) . ?
C31 N31 1.327(5) . ?
N31 C32 1.377(5) . ?
N31 C34 1.458(5) . ?
C32 C33 1.338(6) . ?
N4 C41 1.327(5) . ?
N4 C43 1.386(5) . ?
C41 N41 1.320(5) . ?
N41 C42 1.366(5) . ?
N41 C44 1.461(5) . ?
C42 C43 1.342(6) . ?
C5 Cl51 1.705(7) . ?
C5 Cl53 1.748(7) . ?
C5 Cl52 1.757(7) . ?
C6 Cl61 1.739(5) . ?
C6 Cl63 1.753(5) . ?
C6 Cl62 1.760(4) . ?
C7 Cl73 1.750(4) . ?
C7 Cl72 1.757(5) . ?
C7 Cl71 1.760(5) . ?

loop_
_geom_torsion_atom_site_label_1
_geom_torsion_atom_site_label_2
_geom_torsion_atom_site_label_3
_geom_torsion_atom_site_label_4
_geom_torsion
_geom_torsion_site_symmetry_1
_geom_torsion_site_symmetry_2
_geom_torsion_site_symmetry_3
_geom_torsion_site_symmetry_4
_geom_torsion_publ_flag
N3 Si1 N1 C11 146.9(131) . . . . ?
N2 Si1 N1 C11 -42.5(3) . . . . ?
N4 Si1 N1 C11 137.2(3) . . . . ?
Cl1 Si1 N1 C11 -132.6(3) . . . . ?
Cl2 Si1 N1 C11 46.6(3) . . . . ?
N3 Si1 N1 C13 -31.4(134) . . . . ?
N2 Si1 N1 C13 139.2(3) . . . . ?
N4 Si1 N1 C13 -41.1(3) . . . . ?
Cl1 Si1 N1 C13 49.1(3) . . . . ?
Cl2 Si1 N1 C13 -131.7(3) . . . . ?
C13 N1 C11 N11 -0.4(4) . . . . ?
Si1 N1 C11 N11 -178.9(3) . . . . ?
N1 C11 N11 C12 0.6(5) . . . . ?
N1 C11 N11 C14 179.6(4) . . . . ?
C11 N11 C12 C13 -0.6(5) . . . . ?
C14 N11 C12 C13 -179.6(4) . . . . ?
N11 C12 C13 N1 0.4(5) . . . . ?
C11 N1 C13 C12 0.0(5) . . . . ?
Si1 N1 C13 C12 178.6(3) . . . . ?
N3 Si1 N2 C21 124.6(3) . . . . ?
N4 Si1 N2 C21 135.3(44) . . . . ?
N1 Si1 N2 C21 -55.3(3) . . . . ?
Cl1 Si1 N2 C21 34.0(3) . . . . ?
Cl2 Si1 N2 C21 -144.8(3) . . . . ?
N3 Si1 N2 C23 -47.4(3) . . . . ?
N4 Si1 N2 C23 -36.7(46) . . . . ?
N1 Si1 N2 C23 132.7(3) . . . . ?
Cl1 Si1 N2 C23 -138.0(3) . . . . ?
Cl2 Si1 N2 C23 43.2(3) . . . . ?
C23 N2 C21 N21 -0.9(4) . . . . ?
Si1 N2 C21 N21 -174.2(3) . . . . ?
N2 C21 N21 C22 1.6(4) . . . . ?
N2 C21 N21 C24 175.3(4) . . . . ?
C21 N21 C22 C23 -1.6(4) . . . . ?
C24 N21 C22 C23 -175.4(4) . . . . ?
N21 C22 C23 N2 1.0(4) . . . . ?
C21 N2 C23 C22 -0.1(4) . . . . ?
Si1 N2 C23 C22 173.5(3) . . . . ?
N2 Si1 N3 C31 -39.1(3) . . . . ?
N4 Si1 N3 C31 141.2(3) . . . . ?
N1 Si1 N3 C31 131.5(131) . . . . ?
Cl1 Si1 N3 C31 51.0(3) . . . . ?
Cl2 Si1 N3 C31 -128.2(3) . . . . ?
N2 Si1 N3 C33 133.1(3) . . . . ?
N4 Si1 N3 C33 -46.6(3) . . . . ?
N1 Si1 N3 C33 -56.3(133) . . . . ?
Cl1 Si1 N3 C33 -136.8(3) . . . . ?
Cl2 Si1 N3 C33 44.0(3) . . . . ?
C33 N3 C31 N31 -1.2(4) . . . . ?
Si1 N3 C31 N31 172.4(3) . . . . ?
N3 C31 N31 C32 1.0(4) . . . . ?
N3 C31 N31 C34 -177.6(4) . . . . ?
C31 N31 C32 C33 -0.4(4) . . . . ?
C34 N31 C32 C33 178.2(4) . . . . ?
N31 C32 C33 N3 -0.3(4) . . . . ?
C31 N3 C33 C32 0.9(4) . . . . ?
Si1 N3 C33 C32 -172.5(3) . . . . ?
N3 Si1 N4 C41 122.2(3) . . . . ?
N2 Si1 N4 C41 111.5(44) . . . . ?
N1 Si1 N4 C41 -57.9(3) . . . . ?
Cl1 Si1 N4 C41 -147.2(3) . . . . ?
Cl2 Si1 N4 C41 31.6(3) . . . . ?
N3 Si1 N4 C43 -56.4(3) . . . . ?
N2 Si1 N4 C43 -67.1(45) . . . . ?
N1 Si1 N4 C43 123.5(3) . . . . ?
Cl1 Si1 N4 C43 34.2(3) . . . . ?
Cl2 Si1 N4 C43 -147.0(3) . . . . ?
C43 N4 C41 N41 -1.5(4) . . . . ?
Si1 N4 C41 N41 179.7(3) . . . . ?
N4 C41 N41 C42 1.3(4) . . . . ?
N4 C41 N41 C44 174.6(4) . . . . ?
C41 N41 C42 C43 -0.6(5) . . . . ?
C44 N41 C42 C43 -173.8(4) . . . . ?
N41 C42 C43 N4 -0.3(5) . . . . ?
C41 N4 C43 C42 1.1(5) . . . . ?
Si1 N4 C43 C42 179.9(3) . . . . ?
